data_7247423
loop_
_publ_author_name
'Wang, Xueyuan'
'Carrillo-Aravena, Eduardo'
'Wu, Yuandong'
'Mei, Dajiang'
'Wen, Shaoguo'
'Doert, Thomas'

_publ_section_title
;
 Investigation of four Cd(ii) sulfonate complexes: crystal structure,
 Hirshfeld surface analysis, thermogravimetric and spectroscopic
 properties
;
_journal_issue 40
_journal_name_full CrystEngComm
_journal_page_first 5673
_journal_page_last 5681
_journal_paper_doi 10.1039/D3CE00792H
_journal_volume 25
_journal_year 2023
_chemical_formula_sum 'C23 H23 Cd N5 O7 S'
_chemical_formula_weight 625.92
_space_group_crystal_system monoclinic
_space_group_IT_number 14
_space_group_name_Hall '-P 2yn'
_space_group_name_H-M_alt 'P 1 21/n 1'
_atom_sites_solution_hydrogens geom
_atom_sites_solution_primary dual
_atom_sites_solution_secondary difmap
_audit_creation_method
;
'SHELXL-2016/6 & CrysAlisPro 1.171.42.91a (Rigaku OD, 2023)'
;
_audit_update_record
;
2023-07-14 deposited with the CCDC.	2023-09-20 downloaded from the CCDC.
;
_cell_angle_alpha 90
_cell_angle_beta 114.676(12)
_cell_angle_gamma 90
_cell_formula_units_Z 4
_cell_length_a 11.5878(12)
_cell_length_b 17.7103(12)
_cell_length_c 13.2737(13)
_cell_measurement_reflns_used 8313
_cell_measurement_temperature 100.0(1)
_cell_measurement_theta_max 29.5140
_cell_measurement_theta_min 1.9620
_cell_volume 2475.3(5)
_computing_cell_refinement 'CrysAlisPro 1.171.42.91a (Rigaku OD, 2023)'
_computing_data_collection 'CrysAlisPro 1.171.42.91a (Rigaku OD, 2023)'
_computing_data_reduction 'CrysAlisPro 1.171.42.91a (Rigaku OD, 2023)'
_computing_molecular_graphics 'OLEX2 v1.5 (Dolomanov et. al., 2009)'
_computing_structure_refinement 'SHELXL-2016/6 (Sheldrick, 2016)'
_computing_structure_solution 'SHELXT 2014/5 (Sheldrick, 2014)'
_diffrn_ambient_environment N~2~
_diffrn_detector 'Hybrid Pixel Array Detector'
_diffrn_detector_area_resol_mean 13.3333
_diffrn_detector_type 'Eiger2 1M'
_diffrn_measured_fraction_theta_full 1.000
_diffrn_measured_fraction_theta_max 1.000
_diffrn_measurement_details
;
List of Runs (angles in degrees, time in seconds):

  # Type    Start    End  Width  t~exp~   \w     \q     \k     \f   Frames
#--------------------------------------------------------------------------
  1  \w    -48.00 -18.90   0.30    2.00    --    2.97  -7.00 -13.00   97
  2  \w    -57.00  15.00   0.30    2.00    --    2.97 -57.00-150.00  240
  3  \w     16.00  65.20   0.30    2.00    --    2.97  57.00-150.00  164
  4  \w    -10.00  55.10   0.30    2.00    --    2.97  57.00-180.00  217
  5  \w     10.00  60.10   0.30    2.00    --    2.97   7.00 162.00  167
;
_diffrn_measurement_device 'four-circle diffractometer'
_diffrn_measurement_device_type 'XtaLAB Synergy, Dualflex, Eiger2 1M'
_diffrn_measurement_method '\w scans'
_diffrn_orient_matrix_type 'CrysAlisPro convention (1999,Acta A55,543-557)'
_diffrn_orient_matrix_UB_11 0.0386209000
_diffrn_orient_matrix_UB_12 -0.0009900000
_diffrn_orient_matrix_UB_13 -0.0297302000
_diffrn_orient_matrix_UB_21 -0.0550983000
_diffrn_orient_matrix_UB_22 -0.0034922000
_diffrn_orient_matrix_UB_23 -0.0503941000
_diffrn_orient_matrix_UB_31 -0.0032147000
_diffrn_orient_matrix_UB_32 0.0399005000
_diffrn_orient_matrix_UB_33 -0.0051494000
_diffrn_radiation_monochromator mirror
_diffrn_radiation_probe x-ray
_diffrn_radiation_type MoK\a
_diffrn_radiation_wavelength 0.71073
_diffrn_reflns_av_R_equivalents 0.0936
_diffrn_reflns_av_unetI/netI 0.0670
_diffrn_reflns_Laue_measured_fraction_full 1.000
_diffrn_reflns_Laue_measured_fraction_max 1.000
_diffrn_reflns_limit_h_max 13
_diffrn_reflns_limit_h_min -13
_diffrn_reflns_limit_k_max 18
_diffrn_reflns_limit_k_min -21
_diffrn_reflns_limit_l_max 15
_diffrn_reflns_limit_l_min -15
_diffrn_reflns_number 18593
_diffrn_reflns_point_group_measured_fraction_full 1.000
_diffrn_reflns_point_group_measured_fraction_max 1.000
_diffrn_reflns_theta_full 24.998
_diffrn_reflns_theta_max 24.998
_diffrn_reflns_theta_min 1.966
_diffrn_source 'micro-focus sealed X-ray tube'
_diffrn_source_type 'PhotonJet (Mo) X-ray Source'
_exptl_absorpt_coefficient_mu 1.021
_exptl_absorpt_correction_T_max 1.00000
_exptl_absorpt_correction_T_min 0.23917
_exptl_absorpt_correction_type multi-scan
_exptl_absorpt_process_details
;
CrysAlisPro 1.171.42.88a (Rigaku Oxford Diffraction, 2023)
Empirical absorption correction using spherical harmonics,
implemented in SCALE3 ABSPACK scaling algorithm.
;
_exptl_crystal_colour brown
_exptl_crystal_density_diffrn 1.680
_exptl_crystal_description block
_exptl_crystal_F_000 1264
_exptl_crystal_size_max 0.297
_exptl_crystal_size_mid 0.039
_exptl_crystal_size_min 0.035
_refine_diff_density_max 1.599
_refine_diff_density_min -1.467
_refine_diff_density_rms 0.144
_refine_ls_extinction_method none
_refine_ls_goodness_of_fit_ref 1.050
_refine_ls_hydrogen_treatment constr
_refine_ls_matrix_type full
_refine_ls_number_parameters 336
_refine_ls_number_reflns 4354
_refine_ls_number_restraints 0
_refine_ls_restrained_S_all 1.050
_refine_ls_R_factor_all 0.0726
_refine_ls_R_factor_gt 0.0587
_refine_ls_shift/su_max 0.000
_refine_ls_shift/su_mean 0.000
_refine_ls_structure_factor_coef Fsqd
_refine_ls_weighting_details 'w=1/[\s^2^(Fo^2^)+(0.0600P)^2^+15.0000P] where P=(Fo^2^+2Fc^2^)/3'
_refine_ls_weighting_scheme calc
_refine_ls_wR_factor_gt 0.1461
_refine_ls_wR_factor_ref 0.1531
_reflns_Friedel_coverage 0.000
_reflns_number_gt 3443
_reflns_number_total 4354
_reflns_threshold_expression 'I > 2\s(I)'
_cod_data_source_file d3ce00792h2.cif
_cod_data_source_block R299_K2
_cod_depositor_comments 'Adding full bibliography for 7247422--7247425.cif.'
_cod_original_sg_symbol_H-M 'P 21/n'
_cod_database_code 7247423
_shelx_shelxl_version_number 2016/6
_shelx_space_group_comment
;
The symmetry employed for this shelxl refinement is uniquely defined
by the following loop, which should always be used as a source of
symmetry information in preference to the above space-group names.
They are only intended as comments.
;

loop_
_space_group_symop_operation_xyz
'x, y, z'
'-x+1/2, y+1/2, -z+1/2'
'-x, -y, -z'
'x-1/2, -y-1/2, z-1/2'

loop_
_atom_site_label
_atom_site_type_symbol
_atom_site_fract_x
_atom_site_fract_y
_atom_site_fract_z
_atom_site_U_iso_or_equiv
_atom_site_adp_type
_atom_site_occupancy
_atom_site_site_symmetry_order
_atom_site_calc_flag
_atom_site_refinement_flags_posn
_atom_site_refinement_flags_adp
_atom_site_refinement_flags_occupancy
_atom_site_disorder_assembly
_atom_site_disorder_group
Cd1 Cd 0.26269(4) 0.18210(3) 0.01911(4) 0.02271(18) Uani 1 1 d . . . . .
S1 S 0.18807(18) 0.07095(9) -0.21869(14) 0.0286(4) Uani 1 1 d . . . . .
O1 O 0.2189(5) 0.0756(2) -0.0998(4) 0.0263(10) Uani 1 1 d . . . . .
O2 O 0.1744(6) -0.0067(3) -0.2553(4) 0.0420(14) Uani 1 1 d . . . . .
O3 O 0.0802(5) 0.1176(3) -0.2853(4) 0.0374(13) Uani 1 1 d . . . . .
N1 N 0.1998(6) 0.2389(3) -0.1596(4) 0.0292(13) Uani 1 1 d . . . . .
H1A H 0.140896 0.209120 -0.211550 0.035 Uiso 1 1 calc R U . . .
H1B H 0.163124 0.284459 -0.160149 0.035 Uiso 1 1 calc R U . . .
C1 C 0.3235(7) 0.1089(4) -0.2356(5) 0.0270(15) Uani 1 1 d . . . . .
C2 C 0.3907(7) 0.0565(4) -0.2649(6) 0.0315(16) Uani 1 1 d . . . . .
H2 H 0.363808 0.005346 -0.273463 0.038 Uiso 1 1 calc R U . . .
C3 C 0.4972(8) 0.0757(4) -0.2826(6) 0.040(2) Uani 1 1 d . . . . .
H3 H 0.541965 0.037908 -0.302613 0.049 Uiso 1 1 calc R U . . .
C4 C 0.5367(8) 0.1480(5) -0.2712(6) 0.0391(19) Uani 1 1 d . . . . .
H4 H 0.608615 0.160847 -0.284673 0.047 Uiso 1 1 calc R U . . .
C5 C 0.5204(8) 0.2797(4) -0.2275(6) 0.0377(18) Uani 1 1 d . . . . .
H5 H 0.593404 0.290131 -0.240640 0.045 Uiso 1 1 calc R U . . .
C6 C 0.4624(8) 0.3366(4) -0.1974(6) 0.0399(19) Uani 1 1 d . . . . .
H6 H 0.495305 0.386515 -0.188734 0.048 Uiso 1 1 calc R U . . .
C7 C 0.3539(7) 0.3214(4) -0.1791(5) 0.0315(16) Uani 1 1 d . . . . .
H7 H 0.312716 0.361777 -0.160082 0.038 Uiso 1 1 calc R U . . .
C8 C 0.3055(7) 0.2495(4) -0.1879(5) 0.0285(16) Uani 1 1 d . . . . .
C9 C 0.3637(7) 0.1874(4) -0.2203(5) 0.0279(15) Uani 1 1 d . . . . .
C10 C 0.4730(7) 0.2055(4) -0.2393(5) 0.0333(17) Uani 1 1 d . . . . .
N2 N 0.3627(6) 0.1254(3) 0.2416(5) 0.0352(15) Uani 1 1 d . . . . .
O4 O 0.3223(5) 0.0810(2) 0.1599(4) 0.0278(11) Uani 1 1 d . . . . .
O5 O 0.3467(6) 0.1951(3) 0.2236(4) 0.0426(14) Uani 1 1 d . . . . .
O6 O 0.4148(7) 0.1005(3) 0.3370(4) 0.063(2) Uani 1 1 d . . . . .
O7 O 0.2583(5) 0.3142(3) 0.0439(4) 0.0301(11) Uani 1 1 d . . . . .
N3 N 0.2841(6) 0.4251(3) 0.1354(4) 0.0301(14) Uani 1 1 d . . . . .
C11 C 0.3001(6) 0.3518(4) 0.1300(6) 0.0265(15) Uani 1 1 d . . . . .
H11 H 0.347272 0.325977 0.197523 0.032 Uiso 1 1 calc R U . . .
C12 C 0.2189(10) 0.4684(5) 0.0358(7) 0.054(2) Uani 1 1 d . . . . .
H12A H 0.166762 0.507275 0.049338 0.080 Uiso 1 1 calc R U . . .
H12B H 0.164290 0.434955 -0.023820 0.080 Uiso 1 1 calc R U . . .
H12C H 0.281197 0.492592 0.014161 0.080 Uiso 1 1 calc R U . . .
C13 C 0.3467(8) 0.4657(4) 0.2397(6) 0.0407(19) Uani 1 1 d . . . . .
H13A H 0.391789 0.429730 0.299302 0.061 Uiso 1 1 calc R U . . .
H13B H 0.282966 0.492763 0.256371 0.061 Uiso 1 1 calc R U . . .
H13C H 0.407334 0.501903 0.233480 0.061 Uiso 1 1 calc R U . . .
N21 N 0.0603(5) 0.1722(3) 0.0058(4) 0.0248(12) Uani 1 1 d . . . . .
C22 C -0.0204(7) 0.2305(4) -0.0263(5) 0.0272(15) Uani 1 1 d . . . . .
H22 H 0.005736 0.274897 -0.051052 0.033 Uiso 1 1 calc R U . . .
C23 C -0.1380(7) 0.2302(4) -0.0258(5) 0.0277(15) Uani 1 1 d . . . . .
H23 H -0.191648 0.273136 -0.051049 0.033 Uiso 1 1 calc R U . . .
C24 C -0.1785(6) 0.1671(4) 0.0117(5) 0.0230(14) Uani 1 1 d . . . . .
C25 C -0.0986(7) 0.1047(4) 0.0419(5) 0.0259(15) Uani 1 1 d . . . . .
H25 H -0.124131 0.059461 0.065210 0.031 Uiso 1 1 calc R U . . .
C26 C 0.0183(7) 0.1089(4) 0.0376(5) 0.0251(14) Uani 1 1 d . . . . .
H26 H 0.071576 0.065649 0.057792 0.030 Uiso 1 1 calc R U . . .
N31 N 0.4708(5) 0.1743(3) 0.0481(4) 0.0240(12) Uani 1 1 d . . . . .
C32 C 0.5369(7) 0.2363(4) 0.0517(5) 0.0254(15) Uani 1 1 d . . . . .
H32 H 0.503963 0.283382 0.062071 0.031 Uiso 1 1 calc R U . . .
C33 C 0.6490(7) 0.2365(4) 0.0415(5) 0.0277(15) Uani 1 1 d . . . . .
H33 H 0.692245 0.282699 0.045266 0.033 Uiso 1 1 calc R U . . .
C34 C 0.7005(6) 0.1685(3) 0.0254(5) 0.0240(14) Uani 1 1 d . . . . .
C35 C 0.6348(7) 0.1030(4) 0.0254(5) 0.0255(15) Uani 1 1 d . . . . .
H35 H 0.667460 0.055268 0.017620 0.031 Uiso 1 1 calc R U . . .
C36 C 0.5216(7) 0.1074(4) 0.0365(5) 0.0256(15) Uani 1 1 d . . . . .
H36 H 0.477635 0.062019 0.036098 0.031 Uiso 1 1 calc R U . . .

loop_
_atom_site_aniso_label
_atom_site_aniso_U_11
_atom_site_aniso_U_22
_atom_site_aniso_U_33
_atom_site_aniso_U_23
_atom_site_aniso_U_13
_atom_site_aniso_U_12
Cd1 0.0260(3) 0.0229(3) 0.0195(3) 0.00129(19) 0.0098(2) 0.0000(2)
S1 0.0347(10) 0.0238(8) 0.0236(9) -0.0015(6) 0.0083(7) -0.0026(7)
O1 0.034(3) 0.024(2) 0.025(2) -0.0015(18) 0.016(2) 0.001(2)
O2 0.064(4) 0.025(3) 0.031(3) -0.005(2) 0.014(3) -0.009(3)
O3 0.045(3) 0.031(3) 0.026(3) 0.005(2) 0.005(2) -0.001(2)
N1 0.036(4) 0.030(3) 0.021(3) 0.002(2) 0.012(3) 0.008(3)
C1 0.034(4) 0.030(4) 0.013(3) 0.000(3) 0.006(3) -0.003(3)
C2 0.036(4) 0.032(4) 0.026(4) -0.003(3) 0.013(3) 0.005(3)
C3 0.052(5) 0.040(4) 0.028(4) -0.003(3) 0.015(4) 0.017(4)
C4 0.049(5) 0.049(5) 0.024(4) 0.009(3) 0.019(4) 0.011(4)
C5 0.048(5) 0.038(4) 0.025(4) 0.012(3) 0.013(4) 0.001(4)
C6 0.056(5) 0.034(4) 0.022(4) 0.008(3) 0.008(4) -0.001(4)
C7 0.048(5) 0.024(3) 0.021(3) 0.003(3) 0.013(3) 0.003(3)
C8 0.041(4) 0.027(4) 0.014(3) 0.002(3) 0.008(3) -0.001(3)
C9 0.038(4) 0.025(3) 0.014(3) 0.001(3) 0.005(3) 0.004(3)
C10 0.043(5) 0.041(4) 0.014(3) 0.006(3) 0.010(3) 0.005(3)
N2 0.052(4) 0.027(3) 0.022(3) 0.006(3) 0.012(3) -0.002(3)
O4 0.030(3) 0.027(2) 0.023(2) -0.0010(19) 0.008(2) 0.000(2)
O5 0.075(4) 0.024(3) 0.026(3) 0.001(2) 0.018(3) 0.008(3)
O6 0.108(6) 0.033(3) 0.021(3) 0.005(2) 0.001(3) -0.001(3)
O7 0.037(3) 0.028(2) 0.025(3) -0.001(2) 0.013(2) -0.003(2)
N3 0.043(4) 0.025(3) 0.020(3) -0.003(2) 0.010(3) 0.001(3)
C11 0.026(4) 0.030(4) 0.025(4) 0.003(3) 0.013(3) 0.000(3)
C12 0.083(7) 0.038(4) 0.031(4) 0.003(3) 0.015(4) 0.008(5)
C13 0.054(5) 0.034(4) 0.033(4) -0.009(3) 0.017(4) -0.001(4)
N21 0.026(3) 0.025(3) 0.021(3) 0.002(2) 0.008(2) 0.003(2)
C22 0.032(4) 0.024(3) 0.022(3) 0.004(3) 0.007(3) -0.001(3)
C23 0.030(4) 0.027(4) 0.021(3) 0.004(3) 0.005(3) 0.005(3)
C24 0.025(4) 0.026(3) 0.016(3) -0.002(2) 0.007(3) -0.005(3)
C25 0.031(4) 0.023(3) 0.025(3) -0.001(3) 0.012(3) -0.006(3)
C26 0.027(4) 0.021(3) 0.025(3) 0.002(3) 0.008(3) 0.001(3)
N31 0.031(3) 0.023(3) 0.019(3) 0.001(2) 0.011(2) -0.004(2)
C32 0.031(4) 0.022(3) 0.019(3) -0.001(3) 0.006(3) 0.000(3)
C33 0.030(4) 0.027(3) 0.019(3) -0.003(3) 0.004(3) -0.006(3)
C34 0.029(4) 0.024(3) 0.016(3) 0.001(2) 0.006(3) 0.001(3)
C35 0.031(4) 0.024(3) 0.020(3) 0.003(3) 0.009(3) 0.003(3)
C36 0.029(4) 0.025(3) 0.024(3) 0.005(3) 0.013(3) -0.001(3)

loop_
_atom_type_symbol
_atom_type_description
_atom_type_scat_dispersion_real
_atom_type_scat_dispersion_imag
_atom_type_scat_source
C C 0.0033 0.0016 'International Tables Vol C Tables 4.2.6.8 and 6.1.1.4'
H H 0.0000 0.0000 'International Tables Vol C Tables 4.2.6.8 and 6.1.1.4'
Cd Cd -0.8075 1.2024 'International Tables Vol C Tables 4.2.6.8 and 6.1.1.4'
N N 0.0061 0.0033 'International Tables Vol C Tables 4.2.6.8 and 6.1.1.4'
O O 0.0106 0.0060 'International Tables Vol C Tables 4.2.6.8 and 6.1.1.4'
S S 0.1246 0.1234 'International Tables Vol C Tables 4.2.6.8 and 6.1.1.4'

loop_
_diffrn_ambient_temperature
100.0(1)

loop_
_exptl_crystal_face_index_h
_exptl_crystal_face_index_k
_exptl_crystal_face_index_l
_exptl_crystal_face_perp_dist
0 -1 0 0.0182
0 -1 -1 0.0175
0 0 -1 0.0137
0 0 1 0.0257
-1 0 1 0.1275
1 0 -1 0.1309
1 1 0 0.1156
1 -1 0 0.1217
-1 1 0 0.1179
-1 -1 0 0.1194
0 1 0 0.0171

loop_
_geom_angle_atom_site_label_1
_geom_angle_atom_site_label_2
_geom_angle_atom_site_label_3
_geom_angle
_geom_angle_site_symmetry_1
_geom_angle_site_symmetry_3
_geom_angle_publ_flag
N31 Cd1 N21 170.77(18) . . ?
N31 Cd1 O7 96.83(17) . . ?
N21 Cd1 O7 90.33(18) . . ?
N31 Cd1 O1 88.95(17) . . ?
N21 Cd1 O1 87.71(17) . . ?
O7 Cd1 O1 150.08(15) . . ?
N31 Cd1 N1 93.20(19) . . ?
N21 Cd1 N1 94.47(19) . . ?
O7 Cd1 N1 72.93(18) . . ?
O1 Cd1 N1 77.47(17) . . ?
N31 Cd1 O4 83.47(17) . . ?
N21 Cd1 O4 87.50(17) . . ?
O7 Cd1 O4 128.85(15) . . ?
O1 Cd1 O4 80.90(15) . . ?
N1 Cd1 O4 158.18(17) . . ?
N31 Cd1 O5 85.21(19) . . ?
N21 Cd1 O5 90.7(2) . . ?
O7 Cd1 O5 77.16(15) . . ?
O1 Cd1 O5 132.70(15) . . ?
N1 Cd1 O5 149.64(18) . . ?
O4 Cd1 O5 51.80(15) . . ?
O2 S1 O3 113.1(3) . . ?
O2 S1 O1 111.0(3) . . ?
O3 S1 O1 112.6(3) . . ?
O2 S1 C1 106.9(3) . . ?
O3 S1 C1 106.5(3) . . ?
O1 S1 C1 106.2(3) . . ?
S1 O1 Cd1 130.4(3) . . ?
C8 N1 Cd1 112.0(4) . . ?
C8 N1 H1A 109.2 . . ?
Cd1 N1 H1A 109.2 . . ?
C8 N1 H1B 109.2 . . ?
Cd1 N1 H1B 109.2 . . ?
H1A N1 H1B 107.9 . . ?
C2 C1 C9 120.0(7) . . ?
C2 C1 S1 114.3(5) . . ?
C9 C1 S1 125.7(5) . . ?
C1 C2 C3 122.2(7) . . ?
C1 C2 H2 118.9 . . ?
C3 C2 H2 118.9 . . ?
C4 C3 C2 119.8(7) . . ?
C4 C3 H3 120.1 . . ?
C2 C3 H3 120.1 . . ?
C3 C4 C10 121.3(8) . . ?
C3 C4 H4 119.3 . . ?
C10 C4 H4 119.3 . . ?
C6 C5 C10 120.4(8) . . ?
C6 C5 H5 119.8 . . ?
C10 C5 H5 119.8 . . ?
C5 C6 C7 119.8(7) . . ?
C5 C6 H6 120.1 . . ?
C7 C6 H6 120.1 . . ?
C8 C7 C6 121.7(7) . . ?
C8 C7 H7 119.2 . . ?
C6 C7 H7 119.2 . . ?
C7 C8 N1 117.4(6) . . ?
C7 C8 C9 120.4(7) . . ?
N1 C8 C9 122.2(6) . . ?
C10 C9 C8 116.0(6) . . ?
C10 C9 C1 116.6(6) . . ?
C8 C9 C1 127.4(7) . . ?
C5 C10 C4 118.3(8) . . ?
C5 C10 C9 121.7(7) . . ?
C4 C10 C9 120.1(7) . . ?
O6 N2 O5 121.0(6) . . ?
O6 N2 O4 120.5(6) . . ?
O5 N2 O4 118.5(5) . . ?
N2 O4 Cd1 94.9(3) . . ?
N2 O5 Cd1 94.4(4) . . ?
C11 O7 Cd1 129.8(4) . . ?
C11 N3 C12 120.5(6) . . ?
C11 N3 C13 120.8(6) . . ?
C12 N3 C13 118.2(6) . . ?
O7 C11 N3 124.9(6) . . ?
O7 C11 H11 117.5 . . ?
N3 C11 H11 117.5 . . ?
N3 C12 H12A 109.5 . . ?
N3 C12 H12B 109.5 . . ?
H12A C12 H12B 109.5 . . ?
N3 C12 H12C 109.5 . . ?
H12A C12 H12C 109.5 . . ?
H12B C12 H12C 109.5 . . ?
N3 C13 H13A 109.5 . . ?
N3 C13 H13B 109.5 . . ?
H13A C13 H13B 109.5 . . ?
N3 C13 H13C 109.5 . . ?
H13A C13 H13C 109.5 . . ?
H13B C13 H13C 109.5 . . ?
C22 N21 C26 116.2(6) . . ?
C22 N21 Cd1 121.6(4) . . ?
C26 N21 Cd1 122.0(4) . . ?
N21 C22 C23 124.2(6) . . ?
N21 C22 H22 117.9 . . ?
C23 C22 H22 117.9 . . ?
C22 C23 C24 119.6(6) . . ?
C22 C23 H23 120.2 . . ?
C24 C23 H23 120.2 . . ?
C23 C24 C25 117.4(6) . . ?
C23 C24 C34 120.6(6) . 1_455 ?
C25 C24 C34 121.8(6) . 1_455 ?
C26 C25 C24 119.5(6) . . ?
C26 C25 H25 120.2 . . ?
C24 C25 H25 120.2 . . ?
N21 C26 C25 122.9(6) . . ?
N21 C26 H26 118.6 . . ?
C25 C26 H26 118.6 . . ?
C32 N31 C36 117.1(6) . . ?
C32 N31 Cd1 120.5(4) . . ?
C36 N31 Cd1 120.7(4) . . ?
N31 C32 C33 123.9(6) . . ?
N31 C32 H32 118.1 . . ?
C33 C32 H32 118.1 . . ?
C32 C33 C34 119.9(6) . . ?
C32 C33 H33 120.0 . . ?
C34 C33 H33 120.0 . . ?
C35 C34 C33 116.8(6) . . ?
C35 C34 C24 122.1(6) . 1_655 ?
C33 C34 C24 121.1(6) . 1_655 ?
C36 C35 C34 119.9(6) . . ?
C36 C35 H35 120.0 . . ?
C34 C35 H35 120.0 . . ?
N31 C36 C35 122.4(6) . . ?
N31 C36 H36 118.8 . . ?
C35 C36 H36 118.8 . . ?

loop_
_geom_bond_atom_site_label_1
_geom_bond_atom_site_label_2
_geom_bond_distance
_geom_bond_site_symmetry_2
_geom_bond_publ_flag
Cd1 N31 2.283(6) . ?
Cd1 N21 2.284(6) . ?
Cd1 O7 2.365(5) . ?
Cd1 O1 2.374(4) . ?
Cd1 N1 2.393(5) . ?
Cd1 O4 2.469(4) . ?
Cd1 O5 2.482(5) . ?
S1 O2 1.444(5) . ?
S1 O3 1.450(5) . ?
S1 O1 1.467(5) . ?
S1 C1 1.805(7) . ?
N1 C8 1.436(9) . ?
N1 H1A 0.9100 . ?
N1 H1B 0.9100 . ?
C1 C2 1.368(10) . ?
C1 C9 1.453(9) . ?
C2 C3 1.391(11) . ?
C2 H2 0.9500 . ?
C3 C4 1.347(11) . ?
C3 H3 0.9500 . ?
C4 C10 1.422(11) . ?
C4 H4 0.9500 . ?
C5 C6 1.361(11) . ?
C5 C10 1.408(11) . ?
C5 H5 0.9500 . ?
C6 C7 1.403(11) . ?
C6 H6 0.9500 . ?
C7 C8 1.377(10) . ?
C7 H7 0.9500 . ?
C8 C9 1.447(10) . ?
C9 C10 1.427(11) . ?
N2 O6 1.235(7) . ?
N2 O5 1.256(7) . ?
N2 O4 1.261(7) . ?
O7 C11 1.234(8) . ?
N3 C11 1.318(9) . ?
N3 C12 1.439(9) . ?
N3 C13 1.456(9) . ?
C11 H11 0.9500 . ?
C12 H12A 0.9800 . ?
C12 H12B 0.9800 . ?
C12 H12C 0.9800 . ?
C13 H13A 0.9800 . ?
C13 H13B 0.9800 . ?
C13 H13C 0.9800 . ?
N21 C22 1.337(8) . ?
N21 C26 1.357(8) . ?
C22 C23 1.365(10) . ?
C22 H22 0.9500 . ?
C23 C24 1.384(9) . ?
C23 H23 0.9500 . ?
C24 C25 1.389(9) . ?
C24 C34 1.487(10) 1_455 ?
C25 C26 1.380(10) . ?
C25 H25 0.9500 . ?
C26 H26 0.9500 . ?
N31 C32 1.329(8) . ?
N31 C36 1.359(8) . ?
C32 C33 1.361(10) . ?
C32 H32 0.9500 . ?
C33 C34 1.400(9) . ?
C33 H33 0.9500 . ?
C34 C35 1.387(9) . ?
C35 C36 1.383(10) . ?
C35 H35 0.9500 . ?
C36 H36 0.9500 . ?

loop_
_geom_torsion_atom_site_label_1
_geom_torsion_atom_site_label_2
_geom_torsion_atom_site_label_3
_geom_torsion_atom_site_label_4
_geom_torsion
_geom_torsion_site_symmetry_1
_geom_torsion_site_symmetry_2
_geom_torsion_site_symmetry_3
_geom_torsion_site_symmetry_4
_geom_torsion_publ_flag
O2 S1 O1 Cd1 177.3(4) . . . . ?
O3 S1 O1 Cd1 -54.8(5) . . . . ?
C1 S1 O1 Cd1 61.4(4) . . . . ?
O2 S1 C1 C2 -7.3(6) . . . . ?
O3 S1 C1 C2 -128.5(5) . . . . ?
O1 S1 C1 C2 111.3(5) . . . . ?
O2 S1 C1 C9 173.0(5) . . . . ?
O3 S1 C1 C9 51.8(6) . . . . ?
O1 S1 C1 C9 -68.4(6) . . . . ?
C9 C1 C2 C3 -0.9(10) . . . . ?
S1 C1 C2 C3 179.4(6) . . . . ?
C1 C2 C3 C4 -0.2(11) . . . . ?
C2 C3 C4 C10 1.1(11) . . . . ?
C10 C5 C6 C7 -0.7(11) . . . . ?
C5 C6 C7 C8 1.8(11) . . . . ?
C6 C7 C8 N1 175.5(6) . . . . ?
C6 C7 C8 C9 -2.1(10) . . . . ?
Cd1 N1 C8 C7 -103.2(6) . . . . ?
Cd1 N1 C8 C9 74.4(7) . . . . ?
C7 C8 C9 C10 1.4(9) . . . . ?
N1 C8 C9 C10 -176.1(6) . . . . ?
C7 C8 C9 C1 -178.7(6) . . . . ?
N1 C8 C9 C1 3.8(10) . . . . ?
C2 C1 C9 C10 1.0(9) . . . . ?
S1 C1 C9 C10 -179.3(5) . . . . ?
C2 C1 C9 C8 -178.9(6) . . . . ?
S1 C1 C9 C8 0.8(10) . . . . ?
C6 C5 C10 C4 179.9(6) . . . . ?
C6 C5 C10 C9 0.0(10) . . . . ?
C3 C4 C10 C5 179.2(7) . . . . ?
C3 C4 C10 C9 -1.0(10) . . . . ?
C8 C9 C10 C5 -0.3(9) . . . . ?
C1 C9 C10 C5 179.7(6) . . . . ?
C8 C9 C10 C4 179.8(6) . . . . ?
C1 C9 C10 C4 -0.1(9) . . . . ?
O6 N2 O4 Cd1 -174.2(7) . . . . ?
O5 N2 O4 Cd1 7.0(7) . . . . ?
O6 N2 O5 Cd1 174.3(7) . . . . ?
O4 N2 O5 Cd1 -6.9(7) . . . . ?
Cd1 O7 C11 N3 -174.5(5) . . . . ?
C12 N3 C11 O7 -3.0(12) . . . . ?
C13 N3 C11 O7 -174.4(7) . . . . ?
C26 N21 C22 C23 1.9(10) . . . . ?
Cd1 N21 C22 C23 -173.5(5) . . . . ?
N21 C22 C23 C24 1.3(10) . . . . ?
C22 C23 C24 C25 -3.4(9) . . . . ?
C22 C23 C24 C34 172.9(6) . . . 1_455 ?
C23 C24 C25 C26 2.6(9) . . . . ?
C34 C24 C25 C26 -173.7(6) 1_455 . . . ?
C22 N21 C26 C25 -2.8(9) . . . . ?
Cd1 N21 C26 C25 172.6(5) . . . . ?
C24 C25 C26 N21 0.6(10) . . . . ?
C36 N31 C32 C33 1.9(9) . . . . ?
Cd1 N31 C32 C33 -163.3(5) . . . . ?
N31 C32 C33 C34 0.4(10) . . . . ?
C32 C33 C34 C35 -2.6(9) . . . . ?
C32 C33 C34 C24 178.8(6) . . . 1_655 ?
C33 C34 C35 C36 2.4(9) . . . . ?
C24 C34 C35 C36 -178.9(6) 1_655 . . . ?
C32 N31 C36 C35 -2.0(9) . . . . ?
Cd1 N31 C36 C35 163.2(5) . . . . ?
C34 C35 C36 N31 -0.2(10) . . . . ?
